data_7150487
loop_
_publ_author_name
'Bensemann, Igor'
'Gdaniec, Maria'
'\/Lakomecka, Karina'
'Milewska, Maria J.'
'Po\/lo\'nski, Tadeusz'

_publ_section_title
;
 Creation of hydrogen bonded 1D networks by co-crystallization of
 N,N'-bis(2-pyridyl)aryldiamines with dicarboxylic acidsSupramolecular
 structures formed by 2-aminopyridine derivatives. Part II.5
;
_journal_issue 8
_journal_name_full 'Organic &amp;  Biomolecular Chemistry'
_journal_page_first 1425
_journal_paper_doi 10.1039/b211675h
_journal_volume 1
_journal_year 2003
_chemical_formula_moiety 'C16H14N4, C4H6O4'
_chemical_formula_sum 'C20 H20 N4 O4'
_chemical_formula_weight 380.40
_chemical_melting_point 187.5(5)
_chemical_name_systematic
; 
N,N'-bis(2-pyridyl)-1,3-diaminobenzene succinic acid 
;
_space_group_IT_number 11
_symmetry_cell_setting monoclinic
_symmetry_space_group_name_Hall '-P 2yb'
_symmetry_space_group_name_H-M 'P 1 21/m 1'
_atom_sites_solution_hydrogens mixed
_atom_sites_solution_primary direct
_atom_sites_solution_secondary difmap
_audit_creation_method SHELXL-97
_cell_angle_alpha 90.00
_cell_angle_beta 104.708(8)
_cell_angle_gamma 90.00
_cell_formula_units_Z 2
_cell_length_a 5.7015(5)
_cell_length_b 26.821(3)
_cell_length_c 6.1015(6)
_cell_measurement_reflns_used 25
_cell_measurement_temperature 294(2)
_cell_measurement_theta_max 28
_cell_measurement_theta_min 8
_cell_volume 902.47(16)
_computing_cell_refinement 'Kuma KM-4 software (Kuma Diffraction, 1991)'
_computing_data_collection 'Kuma KM-4 sofware (Kuma Diffraction, 1991)'
_computing_data_reduction 'Kuma KM-4 software (Kuma Diffraction, 1991)'
_computing_publication_material 'SHELXL-97 (Sheldrick, 1997)'
_computing_structure_refinement 'SHELXL-97 (Sheldrick, 1997)'
_computing_structure_solution 'SHELXS-97 (Sheldrick, 1997)'
_diffrn_ambient_temperature 294(2)
_diffrn_measured_fraction_theta_full 0.973
_diffrn_measured_fraction_theta_max 0.973
_diffrn_measurement_device 'KM-4 four-circle diffractometer'
_diffrn_measurement_method '\w/2\q scan'
_diffrn_radiation_monochromator graphite
_diffrn_radiation_source 'fine-focus sealed tube'
_diffrn_radiation_type CuK\a
_diffrn_radiation_wavelength 1.54178
_diffrn_reflns_av_R_equivalents 0.0197
_diffrn_reflns_av_sigmaI/netI 0.0159
_diffrn_reflns_limit_h_max 6
_diffrn_reflns_limit_h_min -6
_diffrn_reflns_limit_k_max 31
_diffrn_reflns_limit_k_min 0
_diffrn_reflns_limit_l_max 7
_diffrn_reflns_limit_l_min 0
_diffrn_reflns_number 2346
_diffrn_reflns_theta_full 65.07
_diffrn_reflns_theta_max 65.07
_diffrn_reflns_theta_min 3.30
_diffrn_standards_decay_% <1.5
_diffrn_standards_interval_count 100
_diffrn_standards_number 3
_exptl_absorpt_coefficient_mu 0.824
_exptl_absorpt_correction_type none
_exptl_crystal_colour colorless
_exptl_crystal_density_diffrn 1.400
_exptl_crystal_density_method 'not measured'
_exptl_crystal_description plate
_exptl_crystal_F_000 400
_exptl_crystal_size_max 0.65
_exptl_crystal_size_mid 0.35
_exptl_crystal_size_min 0.05
_refine_diff_density_max 0.166
_refine_diff_density_min -0.189
_refine_diff_density_rms 0.039
_refine_ls_extinction_coef 0.0089(13)
_refine_ls_extinction_expression Fc^*^=kFc[1+0.001xFc^2^\l^3^/sin(2\q)]^-1/4^
_refine_ls_extinction_method SHELXL
_refine_ls_goodness_of_fit_ref 1.048
_refine_ls_hydrogen_treatment mixed
_refine_ls_matrix_type full
_refine_ls_number_parameters 145
_refine_ls_number_reflns 1533
_refine_ls_number_restraints 0
_refine_ls_restrained_S_all 1.048
_refine_ls_R_factor_all 0.0453
_refine_ls_R_factor_gt 0.0372
_refine_ls_shift/su_max 0.001
_refine_ls_shift/su_mean 0.000
_refine_ls_structure_factor_coef Fsqd
_refine_ls_weighting_details 'calc w=1/[\s^2^(Fo^2^)+(0.0633P)^2^+0.2080P] where P=(Fo^2^+2Fc^2^)/3'
_refine_ls_weighting_scheme calc
_refine_ls_wR_factor_gt 0.1011
_refine_ls_wR_factor_ref 0.1064
_reflns_number_gt 1330
_reflns_number_total 1533
_reflns_threshold_expression >2sigma(I)
_cod_data_source_file b211675h.txt
_cod_data_source_block 1suc
_cod_depositor_comments
;
The following automatic conversions were performed:

'_chemical_melting_point' value '187-188' was changed to '187.5(5)' -
the average value was taken and precision was estimated.

Automatic conversion script
Id: cif_fix_values 1569 2011-02-09 13:29:24Z adriana 

The following automatic conversions were performed:

'_atom_sites_solution_hydrogens' value 'difmap and geom' was changed
to 'mixed'.

Automatic conversion script
Id: cif_fix_values 6452 2018-10-05 10:23:21Z andrius 
;
_cod_original_sg_symbol_H-M P21/m
_cod_database_code 7150487

loop_
_symmetry_equiv_pos_as_xyz
'x, y, z'
'-x, y+1/2, -z'
'-x, -y, -z'
'x, -y-1/2, z'

loop_
_atom_site_label
_atom_site_type_symbol
_atom_site_fract_x
_atom_site_fract_y
_atom_site_fract_z
_atom_site_U_iso_or_equiv
_atom_site_adp_type
_atom_site_occupancy
_atom_site_symmetry_multiplicity
_atom_site_calc_flag
_atom_site_refinement_flags
_atom_site_disorder_assembly
_atom_site_disorder_group
N1 N 0.6231(2) 0.60458(4) 0.1531(2) 0.0394(3) Uani 1 1 d . . .
C2 C 0.6890(3) 0.64708(5) 0.2683(2) 0.0349(4) Uani 1 1 d . . .
C3 C 0.8841(3) 0.67539(6) 0.2369(3) 0.0414(4) Uani 1 1 d . . .
H3 H 0.9361 0.7050 0.3238 0.049(5) Uiso 1 1 d R . .
C4 C 0.9972(3) 0.66070(6) 0.0747(3) 0.0474(4) Uani 1 1 d . . .
H4 H 1.1307 0.6802 0.0532 0.058(5) Uiso 1 1 d R . .
C5 C 0.9233(3) 0.61814(6) -0.0515(3) 0.0485(4) Uani 1 1 d . . .
H5 H 1.0035 0.6073 -0.1638 0.060(5) Uiso 1 1 d R . .
C6 C 0.7400(3) 0.59074(6) -0.0022(3) 0.0449(4) Uani 1 1 d . . .
H6 H 0.6893 0.5592 -0.0724 0.056(5) Uiso 1 1 d R . .
N7 N 0.5564(2) 0.65849(5) 0.4212(2) 0.0417(4) Uani 1 1 d . . .
H7 H 0.4640 0.6308 0.4541 0.057(5) Uiso 1 1 d R . .
C8 C 0.5191(3) 0.70488(5) 0.5119(2) 0.0338(3) Uani 1 1 d . . .
C9 C 0.4183(3) 0.70507(6) 0.6967(3) 0.0422(4) Uani 1 1 d . . .
H9 H 0.3848 0.6740 0.7604 0.052(5) Uiso 1 1 d R . .
C10 C 0.3659(5) 0.7500 0.7832(4) 0.0455(6) Uani 1 2 d S . .
H10 H 0.3007 0.7500 0.9137 0.054(7) Uiso 1 2 d SR . .
C11 C 0.5640(4) 0.7500 0.4167(3) 0.0342(5) Uani 1 2 d S . .
H11 H 0.6136 0.7500 0.2776 0.049(7) Uiso 1 2 d SR . .
O1A O 0.3357(2) 0.53192(4) 0.2214(2) 0.0536(4) Uani 1 1 d . . .
H1O H 0.426(5) 0.5635(10) 0.205(4) 0.091(8) Uiso 1 1 d . . .
O2A O 0.2608(2) 0.57491(4) 0.5083(2) 0.0548(4) Uani 1 1 d . . .
C1A C 0.2292(3) 0.53846(5) 0.3873(3) 0.0410(4) Uani 1 1 d . . .
C2A C 0.0657(3) 0.49604(6) 0.4085(3) 0.0442(4) Uani 1 1 d . . .
H22A H -0.0465 0.4914 0.2634 0.062(6) Uiso 1 1 d R . .
H21A H 0.1638 0.4665 0.4391 0.062(6) Uiso 1 1 d R . .

loop_
_atom_site_aniso_label
_atom_site_aniso_U_11
_atom_site_aniso_U_22
_atom_site_aniso_U_33
_atom_site_aniso_U_23
_atom_site_aniso_U_13
_atom_site_aniso_U_12
N1 0.0494(7) 0.0275(7) 0.0466(7) -0.0035(5) 0.0223(6) -0.0034(5)
C2 0.0418(8) 0.0252(7) 0.0399(8) 0.0012(6) 0.0144(6) 0.0010(6)
C3 0.0416(8) 0.0291(8) 0.0563(9) -0.0034(6) 0.0179(7) -0.0024(6)
C4 0.0458(9) 0.0370(9) 0.0664(11) 0.0047(7) 0.0273(8) 0.0002(7)
C5 0.0566(10) 0.0421(9) 0.0559(10) -0.0016(8) 0.0312(8) 0.0026(7)
C6 0.0562(10) 0.0336(9) 0.0509(9) -0.0068(7) 0.0248(8) -0.0024(7)
N7 0.0564(8) 0.0256(7) 0.0518(8) -0.0048(5) 0.0300(7) -0.0067(5)
C8 0.0391(7) 0.0275(7) 0.0364(7) -0.0019(6) 0.0123(6) -0.0013(6)
C9 0.0591(10) 0.0317(8) 0.0412(8) 0.0033(6) 0.0227(7) -0.0016(7)
C10 0.0654(15) 0.0399(12) 0.0393(12) 0.000 0.0281(11) 0.000
C11 0.0431(11) 0.0297(11) 0.0328(10) 0.000 0.0152(9) 0.000
O1A 0.0700(8) 0.0347(6) 0.0696(8) -0.0106(5) 0.0429(7) -0.0128(5)
O2A 0.0775(9) 0.0373(7) 0.0598(7) -0.0116(5) 0.0362(7) -0.0208(6)
C1A 0.0487(9) 0.0280(8) 0.0499(9) 0.0008(6) 0.0194(7) -0.0032(6)
C2A 0.0548(10) 0.0306(8) 0.0531(10) -0.0043(7) 0.0243(8) -0.0080(7)

loop_
_atom_type_symbol
_atom_type_description
_atom_type_scat_dispersion_real
_atom_type_scat_dispersion_imag
_atom_type_scat_source
C C 0.0181 0.0091 'International Tables Vol C Tables 4.2.6.8 and 6.1.1.4'
H H 0.0000 0.0000 'International Tables Vol C Tables 4.2.6.8 and 6.1.1.4'
N N 0.0311 0.0180 'International Tables Vol C Tables 4.2.6.8 and 6.1.1.4'
O O 0.0492 0.0322 'International Tables Vol C Tables 4.2.6.8 and 6.1.1.4'

loop_
_geom_angle_atom_site_label_1
_geom_angle_atom_site_label_2
_geom_angle_atom_site_label_3
_geom_angle
_geom_angle_site_symmetry_1
_geom_angle_site_symmetry_3
_geom_angle_publ_flag
C6 N1 C2 118.83(13) . . ?
N1 C2 N7 114.55(12) . . ?
N1 C2 C3 121.03(13) . . ?
N7 C2 C3 124.37(13) . . ?
C4 C3 C2 118.64(14) . . ?
C4 C3 H3 120.1 . . ?
C2 C3 H3 121.3 . . ?
C3 C4 C5 120.51(15) . . ?
C3 C4 H4 118.5 . . ?
C5 C4 H4 121.0 . . ?
C6 C5 C4 117.50(15) . . ?
C6 C5 H5 121.5 . . ?
C4 C5 H5 120.9 . . ?
N1 C6 C5 123.31(15) . . ?
N1 C6 H6 114.3 . . ?
C5 C6 H6 122.3 . . ?
C2 N7 C8 129.06(12) . . ?
C2 N7 H7 113.3 . . ?
C8 N7 H7 117.3 . . ?
C9 C8 C11 119.50(13) . . ?
C9 C8 N7 117.35(12) . . ?
C11 C8 N7 123.02(14) . . ?
C10 C9 C8 119.25(14) . . ?
C10 C9 H9 121.3 . . ?
C8 C9 H9 119.4 . . ?
C9 C10 C9 121.9(2) . 4_575 ?
C9 C10 H10 119.0 . . ?
C9 C10 H10 119.0 4_575 . ?
C8 C11 C8 120.51(18) . 4_575 ?
C8 C11 H11 119.6 . . ?
C8 C11 H11 119.6 4_575 . ?
C1A O1A H1O 108.1(14) . . ?
O2A C1A O1A 123.36(14) . . ?
O2A C1A C2A 124.07(14) . . ?
O1A C1A C2A 112.57(13) . . ?
C1A C2A C2A 113.21(16) . 3_566 ?
C1A C2A H22A 107.7 . . ?
C2A C2A H22A 111.1 3_566 . ?
C1A C2A H21A 107.4 . . ?
C2A C2A H21A 110.3 3_566 . ?
H22A C2A H21A 106.9 . . ?

loop_
_geom_bond_atom_site_label_1
_geom_bond_atom_site_label_2
_geom_bond_distance
_geom_bond_site_symmetry_2
_geom_bond_publ_flag
N1 C6 1.3416(19) . ?
N1 C2 1.3416(19) . ?
C2 N7 1.3761(18) . ?
C2 C3 1.400(2) . ?
C3 C4 1.369(2) . ?
C3 H3 0.9600 . ?
C4 C5 1.381(2) . ?
C4 H4 0.9600 . ?
C5 C6 1.372(2) . ?
C5 H5 0.9600 . ?
C6 H6 0.9600 . ?
N7 C8 1.3996(18) . ?
N7 H7 0.9600 . ?
C8 C9 1.390(2) . ?
C8 C11 1.3938(17) . ?
C9 C10 1.3785(19) . ?
C9 H9 0.9599 . ?
C10 C9 1.3785(19) 4_575 ?
C10 H10 0.9601 . ?
C11 C8 1.3938(17) 4_575 ?
C11 H11 0.9600 . ?
O1A C1A 1.3175(19) . ?
O1A H1O 1.01(3) . ?
O2A C1A 1.2106(18) . ?
C1A C2A 1.497(2) . ?
C2A C2A 1.509(3) 3_566 ?
C2A H22A 0.9599 . ?
C2A H21A 0.9600 . ?
